data_4106819
loop_
_publ_author_name
'Masato Ohashi'
'Tomoaki Taniguchi'
'Sensuke Ogoshi'

_publ_section_title
;
 Nickel-Catalyzed Formation of Cyclopentenone Derivatives via the Unique
 Cycloaddition of \a,\b-Unsaturated Phenyl Esters with Alkynes
;
_journal_name_full 'Journal of the American Chemical Society'
_journal_page_first 14900
_journal_page_last 14903
_journal_paper_doi 10.1021/ja2059999
_journal_volume 133
_journal_year 2011
_chemical_formula_moiety 'C48 H57 Ni O4 P '
_chemical_formula_sum 'C48 H57 Ni O4 P'
_chemical_formula_weight 787.62
_chemical_name_systematic
; 
 ? 
;
_space_group_IT_number 2
_symmetry_cell_setting triclinic
_symmetry_Int_Tables_number 2
_symmetry_space_group_name_Hall '-P 1'
_symmetry_space_group_name_H-M 'P -1'
_atom_sites_solution_hydrogens geom
_atom_sites_solution_primary direct
_atom_sites_solution_secondary difmap
_audit_creation_method SHELXL-97
_cell_angle_alpha 87.464(3)
_cell_angle_beta 83.542(3)
_cell_angle_gamma 69.604(2)
_cell_formula_units_Z 2
_cell_length_a 11.9158(9)
_cell_length_b 12.1881(9)
_cell_length_c 14.9957(10)
_cell_measurement_reflns_used 11044
_cell_measurement_temperature 123(2)
_cell_measurement_theta_max 30.5
_cell_measurement_theta_min 3.1
_cell_volume 2028.3(3)
_computing_structure_refinement 'SHELXL-97 (Sheldrick, 1997)'
_computing_structure_solution 'SHELXS-97 (Sheldrick, 1990)'
_diffrn_ambient_temperature 123(2)
_diffrn_detector_area_resol_mean 10.00
_diffrn_measured_fraction_theta_full 0.998
_diffrn_measured_fraction_theta_max 0.998
_diffrn_measurement_device_type 'Rigaku RAXIS-RAPID'
_diffrn_measurement_method \w
_diffrn_radiation_monochromator graphite
_diffrn_radiation_source 'fine-focus sealed tube'
_diffrn_radiation_type MoK\a
_diffrn_radiation_wavelength 0.71075
_diffrn_reflns_av_R_equivalents 0.0694
_diffrn_reflns_av_sigmaI/netI 0.0931
_diffrn_reflns_limit_h_max 14
_diffrn_reflns_limit_h_min -14
_diffrn_reflns_limit_k_max 14
_diffrn_reflns_limit_k_min -14
_diffrn_reflns_limit_l_max 17
_diffrn_reflns_limit_l_min -17
_diffrn_reflns_number 16175
_diffrn_reflns_theta_full 25.00
_diffrn_reflns_theta_max 25.00
_diffrn_reflns_theta_min 3.13
_exptl_absorpt_coefficient_mu 0.562
_exptl_absorpt_correction_T_max 0.9460
_exptl_absorpt_correction_T_min 0.8959
_exptl_absorpt_correction_type multi-scan
_exptl_absorpt_process_details
;
    Higashi, T. (1995). Program for Absorption Correction.
    Rigaku Corporation, Tokyo, Japan.
;
_exptl_crystal_colour yellow
_exptl_crystal_density_diffrn 1.290
_exptl_crystal_description block
_exptl_crystal_F_000 840
_exptl_crystal_size_max 0.20
_exptl_crystal_size_mid 0.20
_exptl_crystal_size_min 0.10
_refine_diff_density_max 1.333
_refine_diff_density_min -1.746
_refine_diff_density_rms 0.167
_refine_ls_extinction_coef 0.017(2)
_refine_ls_extinction_expression Fc^*^=kFc[1+0.001xFc^2^\l^3^/sin(2\q)]^-1/4^
_refine_ls_extinction_method SHELXL
_refine_ls_goodness_of_fit_ref 1.185
_refine_ls_hydrogen_treatment constr
_refine_ls_matrix_type full
_refine_ls_number_parameters 489
_refine_ls_number_reflns 7133
_refine_ls_number_restraints 0
_refine_ls_restrained_S_all 1.185
_refine_ls_R_factor_all 0.1309
_refine_ls_R_factor_gt 0.0716
_refine_ls_shift/su_max 0.001
_refine_ls_shift/su_mean 0.000
_refine_ls_structure_factor_coef Fsqd
_refine_ls_weighting_details 'calc w=1/[\s^2^(Fo^2^)+(0.0535P)^2^+12.1836P] where P=(Fo^2^+2Fc^2^)/3'
_refine_ls_weighting_scheme calc
_refine_ls_wR_factor_gt 0.1521
_refine_ls_wR_factor_ref 0.2415
_reflns_number_gt 4889
_reflns_number_total 7133
_reflns_threshold_expression >2sigma(I)
_cod_data_source_file ja2059999_si_001_1.cif
_cod_data_source_block bis-PhCi-Ni-PCy3
_cod_original_cell_volume 2028.3(2)
_cod_database_code 4106819

loop_
_symmetry_equiv_pos_as_xyz
'x, y, z'
'-x, -y, -z'

loop_
_atom_site_label
_atom_site_type_symbol
_atom_site_fract_x
_atom_site_fract_y
_atom_site_fract_z
_atom_site_U_iso_or_equiv
_atom_site_adp_type
_atom_site_occupancy
_atom_site_symmetry_multiplicity
_atom_site_calc_flag
_atom_site_refinement_flags
Ni1 Ni 0.21442(7) 0.34264(7) 0.75507(5) 0.0275(3) Uani 1 1 d .
P1 P 0.26121(14) 0.14608(14) 0.76285(11) 0.0273(4) Uani 1 1 d .
O1 O 0.4250(4) 0.3995(4) 0.6252(3) 0.0330(11) Uani 1 1 d .
O2 O 0.3078(4) 0.5843(4) 0.6679(3) 0.0311(10) Uani 1 1 d .
O3 O 0.3830(4) 0.2617(4) 0.9691(3) 0.0336(11) Uani 1 1 d .
O4 O 0.4123(4) 0.3973(4) 0.8687(3) 0.0326(11) Uani 1 1 d .
C1 C 0.1961(6) 0.3551(6) 0.6189(4) 0.0325(15) Uani 1 1 d .
H1 H 0.2620 0.2833 0.6133 0.039 Uiso 1 1 calc R
C2 C 0.2102(6) 0.4556(6) 0.6534(4) 0.0303(15) Uani 1 1 d .
H2 H 0.1420 0.5152 0.6813 0.036 Uiso 1 1 calc R
C3 C 0.1758(6) 0.4810(6) 0.8381(4) 0.0313(15) Uani 1 1 d .
H3 H 0.2321 0.5077 0.8020 0.038 Uiso 1 1 calc R
C4 C 0.2219(6) 0.3760(5) 0.8863(4) 0.0299(14) Uani 1 1 d .
H4 H 0.1727 0.3297 0.9012 0.036 Uiso 1 1 calc R
C5 C 0.3271(6) 0.4684(5) 0.6465(4) 0.0297(14) Uani 1 1 d .
C6 C 0.0760(6) 0.3634(6) 0.5913(4) 0.0294(14) Uani 1 1 d .
C7 C 0.0743(7) 0.3098(6) 0.5135(5) 0.0402(17) Uani 1 1 d .
H8 H 0.1477 0.2662 0.4799 0.048 Uiso 1 1 calc R
C8 C -0.0359(8) 0.3194(7) 0.4835(6) 0.049(2) Uani 1 1 d .
H9 H -0.0370 0.2830 0.4291 0.059 Uiso 1 1 calc R
C9 C -0.1416(8) 0.3807(7) 0.5322(6) 0.053(2) Uani 1 1 d .
H10 H -0.2159 0.3855 0.5120 0.064 Uiso 1 1 calc R
C10 C -0.1409(7) 0.4357(7) 0.6106(6) 0.0478(19) Uani 1 1 d .
H11 H -0.2144 0.4787 0.6444 0.057 Uiso 1 1 calc R
C11 C -0.0312(6) 0.4274(6) 0.6394(5) 0.0358(16) Uani 1 1 d .
H12 H -0.0300 0.4662 0.6926 0.043 Uiso 1 1 calc R
C12 C 0.4089(6) 0.6178(5) 0.6686(4) 0.0275(14) Uani 1 1 d .
C13 C 0.4700(6) 0.6381(7) 0.5891(5) 0.0382(17) Uani 1 1 d .
H13 H 0.4486 0.6232 0.5329 0.046 Uiso 1 1 calc R
C14 C 0.5625(7) 0.6802(7) 0.5935(5) 0.0462(19) Uani 1 1 d .
H14 H 0.6059 0.6940 0.5396 0.055 Uiso 1 1 calc R
C15 C 0.5934(6) 0.7030(7) 0.6755(5) 0.0415(17) Uani 1 1 d .
H15 H 0.6581 0.7309 0.6780 0.050 Uiso 1 1 calc R
C16 C 0.5295(7) 0.6846(7) 0.7528(5) 0.0431(18) Uani 1 1 d .
H16 H 0.5487 0.7023 0.8090 0.052 Uiso 1 1 calc R
C17 C 0.4376(6) 0.6408(6) 0.7505(5) 0.0384(16) Uani 1 1 d .
H17 H 0.3949 0.6267 0.8046 0.046 Uiso 1 1 calc R
C18 C 0.3445(6) 0.3359(6) 0.9142(4) 0.0305(15) Uani 1 1 d .
C19 C 0.0464(6) 0.5537(6) 0.8390(4) 0.0284(14) Uani 1 1 d .
C20 C -0.0454(6) 0.5180(6) 0.8794(4) 0.0327(15) Uani 1 1 d .
H18 H -0.0262 0.4448 0.9098 0.039 Uiso 1 1 calc R
C21 C -0.1656(6) 0.5879(6) 0.8759(5) 0.0371(16) Uani 1 1 d .
H19 H -0.2278 0.5623 0.9039 0.045 Uiso 1 1 calc R
C22 C -0.1944(6) 0.6951(6) 0.8316(5) 0.0361(16) Uani 1 1 d .
H20 H -0.2762 0.7438 0.8304 0.043 Uiso 1 1 calc R
C23 C -0.1046(6) 0.7305(6) 0.7896(5) 0.0364(16) Uani 1 1 d .
H21 H -0.1242 0.8024 0.7574 0.044 Uiso 1 1 calc R
C24 C 0.0143(6) 0.6619(6) 0.7941(5) 0.0358(16) Uani 1 1 d .
H22 H 0.0758 0.6885 0.7661 0.043 Uiso 1 1 calc R
C25 C 0.5338(6) 0.3651(6) 0.8847(5) 0.0339(15) Uani 1 1 d .
C26 C 0.5681(6) 0.3645(6) 0.9702(5) 0.0403(17) Uani 1 1 d .
H23 H 0.5100 0.3808 1.0213 0.048 Uiso 1 1 calc R
C27 C 0.6888(7) 0.3398(7) 0.9796(6) 0.053(2) Uani 1 1 d .
H24 H 0.7139 0.3376 1.0377 0.063 Uiso 1 1 calc R
C28 C 0.7716(7) 0.3186(7) 0.9066(6) 0.052(2) Uani 1 1 d .
H25 H 0.8539 0.3030 0.9140 0.062 Uiso 1 1 calc R
C29 C 0.7371(7) 0.3196(7) 0.8214(6) 0.053(2) Uani 1 1 d .
H26 H 0.7958 0.3026 0.7708 0.063 Uiso 1 1 calc R
C30 C 0.6155(6) 0.3458(6) 0.8100(5) 0.0411(17) Uani 1 1 d .
H27 H 0.5902 0.3500 0.7517 0.049 Uiso 1 1 calc R
C31 C 0.1842(6) 0.0793(5) 0.6916(4) 0.0297(14) Uani 1 1 d .
H5 H 0.1995 0.1072 0.6292 0.036 Uiso 1 1 calc R
C32 C 0.0457(5) 0.1267(6) 0.7131(4) 0.0301(14) Uani 1 1 d .
H38 H 0.0236 0.0988 0.7733 0.036 Uiso 1 1 calc R
H39 H 0.0163 0.2133 0.7140 0.036 Uiso 1 1 calc R
C33 C -0.0140(6) 0.0851(6) 0.6426(5) 0.0366(16) Uani 1 1 d .
H40 H -0.1022 0.1132 0.6586 0.044 Uiso 1 1 calc R
H41 H 0.0024 0.1187 0.5834 0.044 Uiso 1 1 calc R
C34 C 0.0329(6) -0.0471(6) 0.6366(5) 0.0403(17) Uani 1 1 d .
H42 H -0.0038 -0.0716 0.5886 0.048 Uiso 1 1 calc R
H43 H 0.0097 -0.0807 0.6941 0.048 Uiso 1 1 calc R
C35 C 0.1686(6) -0.0933(6) 0.6167(5) 0.0415(18) Uani 1 1 d .
H44 H 0.1910 -0.0664 0.5563 0.050 Uiso 1 1 calc R
H45 H 0.1976 -0.1800 0.6163 0.050 Uiso 1 1 calc R
C36 C 0.2297(6) -0.0523(6) 0.6857(5) 0.0414(18) Uani 1 1 d .
H46 H 0.2141 -0.0858 0.7452 0.050 Uiso 1 1 calc R
H47 H 0.3178 -0.0812 0.6688 0.050 Uiso 1 1 calc R
C37 C 0.2455(5) 0.0967(5) 0.8795(4) 0.0293(14) Uani 1 1 d .
H6 H 0.2784 0.1449 0.9140 0.035 Uiso 1 1 calc R
C38 C 0.1127(6) 0.1307(6) 0.9184(5) 0.0373(16) Uani 1 1 d .
H48 H 0.0679 0.2119 0.9001 0.045 Uiso 1 1 calc R
H49 H 0.0765 0.0783 0.8936 0.045 Uiso 1 1 calc R
C39 C 0.1009(7) 0.1218(7) 1.0204(5) 0.0448(18) Uani 1 1 d .
H50 H 0.1317 0.1781 1.0456 0.054 Uiso 1 1 calc R
H51 H 0.0151 0.1418 1.0435 0.054 Uiso 1 1 calc R
C40 C 0.1718(7) -0.0016(7) 1.0495(5) 0.049(2) Uani 1 1 d .
H52 H 0.1678 -0.0050 1.1158 0.059 Uiso 1 1 calc R
H53 H 0.1344 -0.0563 1.0301 0.059 Uiso 1 1 calc R
C41 C 0.3019(7) -0.0403(7) 1.0106(5) 0.0447(18) Uani 1 1 d .
H54 H 0.3434 -0.1224 1.0285 0.054 Uiso 1 1 calc R
H55 H 0.3418 0.0089 1.0352 0.054 Uiso 1 1 calc R
C42 C 0.3131(7) -0.0308(6) 0.9074(5) 0.0422(17) Uani 1 1 d .
H56 H 0.2784 -0.0840 0.8821 0.051 Uiso 1 1 calc R
H57 H 0.3991 -0.0541 0.8837 0.051 Uiso 1 1 calc R
C43 C 0.4221(6) 0.0712(6) 0.7245(4) 0.0297(14) Uani 1 1 d .
H7 H 0.4402 -0.0150 0.7326 0.036 Uiso 1 1 calc R
C44 C 0.5047(5) 0.1068(6) 0.7803(5) 0.0342(16) Uani 1 1 d .
H28 H 0.4877 0.1921 0.7741 0.041 Uiso 1 1 calc R
H29 H 0.4878 0.0892 0.8444 0.041 Uiso 1 1 calc R
C45 C 0.6373(6) 0.0413(7) 0.7494(5) 0.0425(18) Uani 1 1 d .
H30 H 0.6879 0.0691 0.7842 0.051 Uiso 1 1 calc R
H31 H 0.6561 -0.0433 0.7621 0.051 Uiso 1 1 calc R
C46 C 0.6684(6) 0.0581(7) 0.6506(5) 0.0443(18) Uani 1 1 d .
H32 H 0.7530 0.0087 0.6329 0.053 Uiso 1 1 calc R
H33 H 0.6607 0.1408 0.6390 0.053 Uiso 1 1 calc R
C47 C 0.5856(6) 0.0255(7) 0.5942(5) 0.0400(17) Uani 1 1 d .
H34 H 0.6005 -0.0596 0.5998 0.048 Uiso 1 1 calc R
H35 H 0.6032 0.0434 0.5303 0.048 Uiso 1 1 calc R
C48 C 0.4534(6) 0.0940(6) 0.6257(4) 0.0362(16) Uani 1 1 d .
H36 H 0.4377 0.1788 0.6164 0.043 Uiso 1 1 calc R
H37 H 0.4010 0.0713 0.5891 0.043 Uiso 1 1 calc R

loop_
_atom_site_aniso_label
_atom_site_aniso_U_11
_atom_site_aniso_U_22
_atom_site_aniso_U_33
_atom_site_aniso_U_23
_atom_site_aniso_U_13
_atom_site_aniso_U_12
Ni1 0.0276(5) 0.0274(5) 0.0290(5) -0.0022(3) -0.0030(3) -0.0112(4)
P1 0.0273(9) 0.0235(8) 0.0324(9) -0.0023(7) -0.0030(7) -0.0102(7)
O1 0.028(2) 0.036(3) 0.036(3) -0.001(2) 0.007(2) -0.015(2)
O2 0.028(2) 0.029(2) 0.040(3) 0.000(2) 0.000(2) -0.0161(19)
O3 0.033(2) 0.032(3) 0.037(3) 0.005(2) -0.008(2) -0.011(2)
O4 0.022(2) 0.032(3) 0.045(3) 0.000(2) -0.002(2) -0.0117(19)
C1 0.039(4) 0.027(3) 0.032(4) 0.002(3) 0.000(3) -0.013(3)
C2 0.032(3) 0.035(4) 0.029(3) -0.003(3) -0.015(3) -0.014(3)
C3 0.028(3) 0.041(4) 0.028(3) -0.003(3) 0.000(3) -0.016(3)
C4 0.029(3) 0.028(3) 0.035(4) -0.001(3) -0.011(3) -0.010(3)
C5 0.033(4) 0.026(3) 0.031(3) -0.007(3) -0.009(3) -0.008(3)
C6 0.036(4) 0.031(3) 0.029(3) 0.002(3) -0.003(3) -0.022(3)
C7 0.047(4) 0.040(4) 0.041(4) 0.005(3) -0.009(3) -0.023(3)
C8 0.068(6) 0.045(5) 0.051(5) 0.009(4) -0.025(4) -0.035(4)
C9 0.052(5) 0.046(5) 0.076(6) 0.029(4) -0.036(5) -0.028(4)
C10 0.038(4) 0.051(5) 0.060(5) 0.009(4) -0.013(4) -0.022(4)
C11 0.031(4) 0.044(4) 0.038(4) 0.010(3) -0.019(3) -0.016(3)
C12 0.031(3) 0.026(3) 0.029(3) 0.006(3) 0.000(3) -0.016(3)
C13 0.037(4) 0.053(5) 0.030(4) -0.001(3) -0.002(3) -0.023(3)
C14 0.044(4) 0.054(5) 0.045(4) -0.002(4) 0.008(4) -0.027(4)
C15 0.039(4) 0.047(4) 0.049(4) 0.002(4) -0.004(3) -0.027(4)
C16 0.044(4) 0.055(5) 0.039(4) -0.001(4) -0.002(3) -0.029(4)
C17 0.043(4) 0.044(4) 0.034(4) -0.001(3) 0.001(3) -0.022(3)
C18 0.027(3) 0.036(4) 0.032(4) -0.011(3) 0.009(3) -0.018(3)
C19 0.028(3) 0.034(4) 0.026(3) 0.001(3) -0.006(3) -0.015(3)
C20 0.038(4) 0.033(4) 0.033(4) 0.002(3) -0.006(3) -0.020(3)
C21 0.028(3) 0.044(4) 0.040(4) -0.011(3) -0.003(3) -0.012(3)
C22 0.024(3) 0.037(4) 0.044(4) -0.004(3) -0.003(3) -0.006(3)
C23 0.035(4) 0.035(4) 0.042(4) 0.005(3) -0.009(3) -0.014(3)
C24 0.030(4) 0.034(4) 0.042(4) -0.007(3) -0.002(3) -0.010(3)
C25 0.026(3) 0.032(4) 0.048(4) -0.008(3) 0.000(3) -0.015(3)
C26 0.038(4) 0.043(4) 0.045(4) -0.007(3) -0.010(3) -0.017(3)
C27 0.034(4) 0.059(5) 0.072(6) 0.002(4) -0.013(4) -0.024(4)
C28 0.032(4) 0.053(5) 0.077(6) 0.009(4) -0.015(4) -0.021(4)
C29 0.030(4) 0.045(5) 0.080(6) -0.008(4) 0.010(4) -0.012(3)
C30 0.031(4) 0.046(4) 0.048(4) -0.004(3) 0.002(3) -0.016(3)
C31 0.031(3) 0.027(3) 0.034(4) 0.000(3) -0.001(3) -0.014(3)
C32 0.029(3) 0.030(3) 0.033(4) -0.007(3) -0.001(3) -0.013(3)
C33 0.033(4) 0.038(4) 0.043(4) -0.010(3) -0.011(3) -0.013(3)
C34 0.043(4) 0.030(4) 0.056(5) -0.003(3) -0.015(4) -0.018(3)
C35 0.035(4) 0.028(4) 0.063(5) -0.016(3) -0.006(3) -0.010(3)
C36 0.032(4) 0.029(4) 0.064(5) -0.008(3) -0.005(3) -0.011(3)
C37 0.027(3) 0.026(3) 0.035(4) -0.002(3) -0.004(3) -0.009(3)
C38 0.038(4) 0.041(4) 0.038(4) 0.002(3) -0.013(3) -0.018(3)
C39 0.044(4) 0.060(5) 0.035(4) 0.003(4) -0.003(3) -0.026(4)
C40 0.058(5) 0.066(6) 0.033(4) 0.006(4) -0.011(4) -0.034(4)
C41 0.047(4) 0.048(5) 0.043(4) 0.016(4) -0.011(4) -0.023(4)
C42 0.046(4) 0.038(4) 0.043(4) 0.005(3) -0.008(3) -0.014(3)
C43 0.034(3) 0.027(3) 0.032(3) -0.006(3) -0.001(3) -0.016(3)
C44 0.026(3) 0.027(3) 0.047(4) -0.013(3) -0.002(3) -0.005(3)
C45 0.029(4) 0.049(5) 0.047(4) -0.011(4) 0.001(3) -0.012(3)
C46 0.031(4) 0.053(5) 0.052(5) -0.014(4) 0.003(3) -0.019(3)
C47 0.032(4) 0.044(4) 0.042(4) -0.016(3) 0.004(3) -0.012(3)
C48 0.037(4) 0.044(4) 0.035(4) 0.002(3) -0.002(3) -0.024(3)

loop_
_atom_type_symbol
_atom_type_description
_atom_type_scat_dispersion_real
_atom_type_scat_dispersion_imag
_atom_type_scat_source
C C 0.0033 0.0016 'International Tables Vol C Tables 4.2.6.8 and 6.1.1.4'
H H 0.0000 0.0000 'International Tables Vol C Tables 4.2.6.8 and 6.1.1.4'
O O 0.0106 0.0060 'International Tables Vol C Tables 4.2.6.8 and 6.1.1.4'
P P 0.1023 0.0942 'International Tables Vol C Tables 4.2.6.8 and 6.1.1.4'
Ni Ni 0.3393 1.1124 'International Tables Vol C Tables 4.2.6.8 and 6.1.1.4'

loop_
_geom_angle_atom_site_label_1
_geom_angle_atom_site_label_2
_geom_angle_atom_site_label_3
_geom_angle
C2 Ni1 C3 86.8(3)
C2 Ni1 C4 124.9(3)
C3 Ni1 C4 40.4(2)
C2 Ni1 C1 40.7(2)
C3 Ni1 C1 124.9(3)
C4 Ni1 C1 165.2(3)
C2 Ni1 P1 133.57(19)
C3 Ni1 P1 139.4(2)
C4 Ni1 P1 99.59(19)
C1 Ni1 P1 95.22(19)
C37 P1 C43 104.0(3)
C37 P1 C31 109.8(3)
C43 P1 C31 102.8(3)
C37 P1 Ni1 111.1(2)
C43 P1 Ni1 110.4(2)
C31 P1 Ni1 117.6(2)
C5 O2 C12 117.8(5)
C18 O4 C25 117.7(5)
C2 C1 C6 119.4(6)
C2 C1 Ni1 67.0(4)
C6 C1 Ni1 117.1(4)
C2 C1 H1 120.3
C6 C1 H1 120.3
Ni1 C1 H1 86.3
C1 C2 C5 120.8(6)
C1 C2 Ni1 72.3(4)
C5 C2 Ni1 104.2(4)
C1 C2 H2 119.6
C5 C2 H2 119.6
Ni1 C2 H2 93.4
C4 C3 C19 125.4(6)
C4 C3 Ni1 70.3(4)
C19 C3 Ni1 109.5(4)
C4 C3 H3 117.3
C19 C3 H3 117.3
Ni1 C3 H3 90.2
C3 C4 C18 121.7(6)
C3 C4 Ni1 69.3(4)
C18 C4 Ni1 114.3(4)
C3 C4 H4 119.1
C18 C4 H4 119.1
Ni1 C4 H4 86.6
O1 C5 O2 122.5(6)
O1 C5 C2 130.5(6)
O2 C5 C2 107.0(5)
C7 C6 C11 119.6(6)
C7 C6 C1 118.1(6)
C11 C6 C1 122.2(6)
C6 C7 C8 119.9(7)
C6 C7 H8 120.1
C8 C7 H8 120.1
C9 C8 C7 120.3(8)
C9 C8 H9 119.8
C7 C8 H9 119.8
C8 C9 C10 120.3(7)
C8 C9 H10 119.8
C10 C9 H10 119.8
C9 C10 C11 119.1(8)
C9 C10 H11 120.4
C11 C10 H11 120.4
C6 C11 C10 120.7(7)
C6 C11 H12 119.6
C10 C11 H12 119.6
C17 C12 C13 121.3(6)
C17 C12 O2 117.6(6)
C13 C12 O2 120.7(6)
C14 C13 C12 118.4(7)
C14 C13 H13 120.8
C12 C13 H13 120.8
C13 C14 C15 121.0(7)
C13 C14 H14 119.5
C15 C14 H14 119.5
C16 C15 C14 119.1(7)
C16 C15 H15 120.4
C14 C15 H15 120.4
C15 C16 C17 121.1(7)
C15 C16 H16 119.4
C17 C16 H16 119.4
C12 C17 C16 118.9(7)
C12 C17 H17 120.5
C16 C17 H17 120.5
O3 C18 O4 123.0(6)
O3 C18 C4 126.1(6)
O4 C18 C4 110.8(6)
C20 C19 C24 117.7(6)
C20 C19 C3 123.1(6)
C24 C19 C3 119.1(6)
C19 C20 C21 120.9(6)
C19 C20 H18 119.6
C21 C20 H18 119.6
C22 C21 C20 120.0(7)
C22 C21 H19 120.0
C20 C21 H19 120.0
C23 C22 C21 119.8(6)
C23 C22 H20 120.1
C21 C22 H20 120.1
C22 C23 C24 120.1(7)
C22 C23 H21 120.0
C24 C23 H21 120.0
C23 C24 C19 121.5(7)
C23 C24 H22 119.3
C19 C24 H22 119.3
C30 C25 C26 121.6(6)
C30 C25 O4 115.9(6)
C26 C25 O4 122.1(6)
C27 C26 C25 118.6(7)
C27 C26 H23 120.7
C25 C26 H23 120.7
C28 C27 C26 120.8(8)
C28 C27 H24 119.6
C26 C27 H24 119.6
C27 C28 C29 120.5(7)
C27 C28 H25 119.8
C29 C28 H25 119.8
C28 C29 C30 119.9(8)
C28 C29 H26 120.0
C30 C29 H26 120.0
C25 C30 C29 118.6(7)
C25 C30 H27 120.7
C29 C30 H27 120.7
C36 C31 C32 110.3(5)
C36 C31 P1 117.2(5)
C32 C31 P1 112.6(4)
C36 C31 H5 105.2
C32 C31 H5 105.2
P1 C31 H5 105.2
C33 C32 C31 110.3(5)
C33 C32 H38 109.6
C31 C32 H38 109.6
C33 C32 H39 109.6
C31 C32 H39 109.6
H38 C32 H39 108.1
C34 C33 C32 111.1(6)
C34 C33 H40 109.4
C32 C33 H40 109.4
C34 C33 H41 109.4
C32 C33 H41 109.4
H40 C33 H41 108.0
C33 C34 C35 110.7(6)
C33 C34 H42 109.5
C35 C34 H42 109.5
C33 C34 H43 109.5
C35 C34 H43 109.5
H42 C34 H43 108.1
C34 C35 C36 111.8(6)
C34 C35 H44 109.3
C36 C35 H44 109.3
C34 C35 H45 109.3
C36 C35 H45 109.3
H44 C35 H45 107.9
C31 C36 C35 111.2(6)
C31 C36 H46 109.4
C35 C36 H46 109.4
C31 C36 H47 109.4
C35 C36 H47 109.4
H46 C36 H47 108.0
C38 C37 C42 108.5(6)
C38 C37 P1 112.1(4)
C42 C37 P1 121.2(5)
C38 C37 H6 104.5
C42 C37 H6 104.5
P1 C37 H6 104.5
C39 C38 C37 111.3(5)
C39 C38 H48 109.4
C37 C38 H48 109.4
C39 C38 H49 109.4
C37 C38 H49 109.4
H48 C38 H49 108.0
C40 C39 C38 110.0(6)
C40 C39 H50 109.7
C38 C39 H50 109.7
C40 C39 H51 109.7
C38 C39 H51 109.7
H50 C39 H51 108.2
C41 C40 C39 112.1(6)
C41 C40 H52 109.2
C39 C40 H52 109.2
C41 C40 H53 109.2
C39 C40 H53 109.2
H52 C40 H53 107.9
C40 C41 C42 111.4(6)
C40 C41 H54 109.4
C42 C41 H54 109.4
C40 C41 H55 109.4
C42 C41 H55 109.4
H54 C41 H55 108.0
C41 C42 C37 109.3(6)
C41 C42 H56 109.8
C37 C42 H56 109.8
C41 C42 H57 109.8
C37 C42 H57 109.8
H56 C42 H57 108.3
C48 C43 C44 108.5(5)
C48 C43 P1 112.7(5)
C44 C43 P1 111.9(4)
C48 C43 H7 107.8
C44 C43 H7 107.8
P1 C43 H7 107.8
C45 C44 C43 111.0(5)
C45 C44 H28 109.4
C43 C44 H28 109.4
C45 C44 H29 109.4
C43 C44 H29 109.4
H28 C44 H29 108.0
C46 C45 C44 112.5(6)
C46 C45 H30 109.1
C44 C45 H30 109.1
C46 C45 H31 109.1
C44 C45 H31 109.1
H30 C45 H31 107.8
C45 C46 C47 111.2(6)
C45 C46 H32 109.4
C47 C46 H32 109.4
C45 C46 H33 109.4
C47 C46 H33 109.4
H32 C46 H33 108.0
C46 C47 C48 110.2(6)
C46 C47 H34 109.6
C48 C47 H34 109.6
C46 C47 H35 109.6
C48 C47 H35 109.6
H34 C47 H35 108.1
C43 C48 C47 111.7(6)
C43 C48 H36 109.3
C47 C48 H36 109.3
C43 C48 H37 109.3
C47 C48 H37 109.3
H36 C48 H37 107.9

loop_
_geom_bond_atom_site_label_1
_geom_bond_atom_site_label_2
_geom_bond_distance
Ni1 C2 2.002(6)
Ni1 C3 2.030(7)
Ni1 C4 2.044(6)
Ni1 C1 2.071(6)
Ni1 P1 2.2634(18)
P1 C37 1.835(7)
P1 C43 1.849(7)
P1 C31 1.861(6)
O1 C5 1.194(7)
O2 C5 1.397(7)
O2 C12 1.400(7)
O3 C18 1.199(8)
O4 C18 1.389(7)
O4 C25 1.407(7)
C1 C2 1.419(9)
C1 C6 1.502(9)
C1 H1 0.9500
C2 C5 1.447(9)
C2 H2 0.9500
C3 C4 1.407(9)
C3 C19 1.485(9)
C3 H3 0.9500
C4 C18 1.473(9)
C4 H4 0.9500
C6 C7 1.368(9)
C6 C11 1.381(9)
C7 C8 1.400(10)
C7 H8 0.9500
C8 C9 1.365(12)
C8 H9 0.9500
C9 C10 1.381(12)
C9 H10 0.9500
C10 C11 1.392(9)
C10 H11 0.9500
C11 H12 0.9500
C12 C17 1.377(9)
C12 C13 1.384(9)
C13 C14 1.378(10)
C13 H13 0.9500
C14 C15 1.389(10)
C14 H14 0.9500
C15 C16 1.367(10)
C15 H15 0.9500
C16 C17 1.378(10)
C16 H16 0.9500
C17 H17 0.9500
C19 C20 1.383(9)
C19 C24 1.402(9)
C20 C21 1.394(9)
C20 H18 0.9500
C21 C22 1.389(10)
C21 H19 0.9500
C22 C23 1.369(9)
C22 H20 0.9500
C23 C24 1.379(9)
C23 H21 0.9500
C24 H22 0.9500
C25 C30 1.370(10)
C25 C26 1.389(10)
C26 C27 1.385(10)
C26 H23 0.9500
C27 C28 1.358(12)
C27 H24 0.9500
C28 C29 1.383(12)
C28 H25 0.9500
C29 C30 1.400(10)
C29 H26 0.9500
C30 H27 0.9500
C31 C36 1.508(9)
C31 C32 1.548(8)
C31 H5 1.0000
C32 C33 1.533(8)
C32 H38 0.9900
C32 H39 0.9900
C33 C34 1.513(9)
C33 H40 0.9900
C33 H41 0.9900
C34 C35 1.514(10)
C34 H42 0.9900
C34 H43 0.9900
C35 C36 1.523(9)
C35 H44 0.9900
C35 H45 0.9900
C36 H46 0.9900
C36 H47 0.9900
C37 C38 1.541(9)
C37 C42 1.545(9)
C37 H6 1.0000
C38 C39 1.523(10)
C38 H48 0.9900
C38 H49 0.9900
C39 C40 1.519(11)
C39 H50 0.9900
C39 H51 0.9900
C40 C41 1.509(11)
C40 H52 0.9900
C40 H53 0.9900
C41 C42 1.541(10)
C41 H54 0.9900
C41 H55 0.9900
C42 H56 0.9900
C42 H57 0.9900
C43 C48 1.525(9)
C43 C44 1.540(8)
C43 H7 1.0000
C44 C45 1.528(9)
C44 H28 0.9900
C44 H29 0.9900
C45 C46 1.508(10)
C45 H30 0.9900
C45 H31 0.9900
C46 C47 1.529(9)
C46 H32 0.9900
C46 H33 0.9900
C47 C48 1.534(9)
C47 H34 0.9900
C47 H35 0.9900
C48 H36 0.9900
C48 H37 0.9900
